data_4334345
loop_
_publ_author_name
'Cheng-Hua Lee'
'Hung-Yu Huang'
'Yen-Hsiang Liu'
'Tzuoo-Tsair Luo'
'Gene-Hsiang Lee'
'Shie-Ming Peng'
'Jyh-Chiang Jiang'
'Ito Chao'
'Kuang-Lieh Lu'

_publ_section_title
;
 Cooperative Effect of Unsheltered Amide Groups on CO2 Adsorption Inside
 Open-Ended Channels of a Zinc(II)-Organic Framework
;
_journal_name_full 'Inorganic Chemistry'
_journal_page_first 3962
_journal_page_last 3968
_journal_paper_doi 10.1021/ic302758g
_journal_volume 52
_journal_year 2013
_chemical_formula_sum 'C119 H111 N21 O32 Zn4'
_chemical_formula_weight 2608.77
_chemical_name_systematic
; 
 ? 
;
_space_group_IT_number 14
_symmetry_cell_setting monoclinic
_symmetry_space_group_name_Hall '-P 2ybc'
_symmetry_space_group_name_H-M 'P 1 21/c 1'
_atom_sites_solution_hydrogens geom
_atom_sites_solution_primary direct
_atom_sites_solution_secondary difmap
_audit_creation_method SHELXL-97
_cell_angle_alpha 90.00
_cell_angle_beta 90.6880(6)
_cell_angle_gamma 90.00
_cell_formula_units_Z 4
_cell_length_a 20.1818(3)
_cell_length_b 30.2868(5)
_cell_length_c 19.7451(3)
_cell_measurement_reflns_used 28987
_cell_measurement_temperature 150(2)
_cell_measurement_theta_max 25.00
_cell_measurement_theta_min 1.00
_cell_volume 12068.2(3)
_computing_cell_refinement DENZO-SMN
_computing_data_collection 'NONIUC COLLECT'
_computing_data_reduction DENZO-SMN
_computing_molecular_graphics 'Bruker SHELXTL'
_computing_publication_material 'Bruker SHELXTL'
_computing_structure_refinement 'SHELXL-97 (Sheldrick, 1997)'
_computing_structure_solution 'SHELXS-97 (Sheldrick, 1990)'
_diffrn_ambient_temperature 150(2)
_diffrn_measured_fraction_theta_full 0.999
_diffrn_measured_fraction_theta_max 0.999
_diffrn_measurement_device_type 'NONIUS KappaCCD'
_diffrn_measurement_method '\w scans'
_diffrn_radiation_monochromator graphite
_diffrn_radiation_source 'fine-focus sealed tube'
_diffrn_radiation_type MoK\a
_diffrn_radiation_wavelength 0.71073
_diffrn_reflns_av_R_equivalents 0.0437
_diffrn_reflns_av_sigmaI/netI 0.0441
_diffrn_reflns_limit_h_max 23
_diffrn_reflns_limit_h_min -23
_diffrn_reflns_limit_k_max 35
_diffrn_reflns_limit_k_min -36
_diffrn_reflns_limit_l_max 23
_diffrn_reflns_limit_l_min -23
_diffrn_reflns_number 58834
_diffrn_reflns_theta_full 25.00
_diffrn_reflns_theta_max 25.00
_diffrn_reflns_theta_min 1.01
_exptl_absorpt_coefficient_mu 0.873
_exptl_absorpt_correction_T_max 0.826
_exptl_absorpt_correction_T_min 0.627
_exptl_absorpt_correction_type multi-scan
_exptl_crystal_colour colorless
_exptl_crystal_density_diffrn 1.436
_exptl_crystal_density_meas ?
_exptl_crystal_description block
_exptl_crystal_F_000 5392
_exptl_crystal_size_max 0.28
_exptl_crystal_size_mid 0.25
_exptl_crystal_size_min 0.25
_refine_diff_density_max 2.507
_refine_diff_density_min -1.058
_refine_diff_density_rms 0.168
_refine_ls_extinction_method none
_refine_ls_goodness_of_fit_ref 1.385
_refine_ls_hydrogen_treatment constr
_refine_ls_matrix_type full
_refine_ls_number_parameters 1507
_refine_ls_number_reflns 21222
_refine_ls_number_restraints 0
_refine_ls_restrained_S_all 1.385
_refine_ls_R_factor_all 0.1300
_refine_ls_R_factor_gt 0.1169
_refine_ls_shift/su_max 0.032
_refine_ls_shift/su_mean 0.002
_refine_ls_structure_factor_coef Fsqd
_refine_ls_weighting_details 'calc w=1/[\s^2^(Fo^2^)+(0.1038P)^2^+106.3540P] where P=(Fo^2^+2Fc^2^)/3'
_refine_ls_weighting_scheme calc
_refine_ls_wR_factor_gt 0.3184
_refine_ls_wR_factor_ref 0.3263
_reflns_number_gt 18113
_reflns_number_total 21222
_reflns_threshold_expression >2sigma(I)
_cod_data_source_file ic302758g_si_002.cif
_cod_data_source_block ic13682
_cod_depositor_comments
;
The following automatic conversions were performed:

'_exptl_crystal_density_meas' value 'not_measured' was changed to '?'
- the value is perceived as not measured.

Automatic conversion script
Id: cif_fix_values 3008 2015-01-20 13:52:24Z robertas 
;
_cod_database_code 4334345

loop_
_symmetry_equiv_pos_as_xyz
'x, y, z'
'-x, y+1/2, -z+1/2'
'-x, -y, -z'
'x, -y-1/2, z-1/2'

loop_
_atom_site_label
_atom_site_type_symbol
_atom_site_fract_x
_atom_site_fract_y
_atom_site_fract_z
_atom_site_U_iso_or_equiv
_atom_site_adp_type
_atom_site_occupancy
_atom_site_symmetry_multiplicity
_atom_site_calc_flag
_atom_site_refinement_flags
_atom_site_disorder_assembly
_atom_site_disorder_group
Zn1 Zn -0.27224(5) 1.17882(3) 0.44768(5) 0.0228(2) Uani 1 1 d . . .
Zn2 Zn -0.31891(5) 1.07406(3) 0.54813(4) 0.0214(2) Uani 1 1 d . . .
Zn3 Zn -0.33910(5) 0.92652(3) 0.04890(4) 0.0228(2) Uani 1 1 d . . .
Zn4 Zn -0.38718(5) 0.82354(3) -0.05529(5) 0.0228(2) Uani 1 1 d . . .
O1 O -0.2658(3) 1.1983(2) 0.5445(3) 0.0330(15) Uani 1 1 d . . .
O2 O -0.3110(4) 1.1363(2) 0.5833(3) 0.0408(17) Uani 1 1 d . . .
O3 O -0.2593(3) 1.2863(2) 0.8648(3) 0.0387(16) Uani 1 1 d . . .
O4 O -0.2803(4) 1.2214(3) 0.9118(3) 0.0436(17) Uani 1 1 d . . .
O5 O -0.2758(3) 1.1209(2) 0.3985(3) 0.0351(15) Uani 1 1 d . . .
O6 O -0.3187(3) 1.0607(2) 0.4485(3) 0.0304(14) Uani 1 1 d . . .
O7 O -0.3332(3) 0.9512(2) 0.1425(3) 0.0401(16) Uani 1 1 d . . .
O8 O -0.3189(4) 1.0130(3) 0.0857(3) 0.0472(19) Uani 1 1 d . . .
O9 O -0.3331(3) 0.9431(2) -0.0495(3) 0.0316(14) Uani 1 1 d . . .
O10 O -0.3797(3) 0.8835(2) -0.0979(3) 0.0365(15) Uani 1 1 d . . .
O11 O -0.3187(3) 1.0475(2) -0.3588(3) 0.0362(15) Uani 1 1 d . . .
O12 O -0.3416(3) 0.9854(2) -0.4141(3) 0.0379(16) Uani 1 1 d . . .
O13 O -0.3912(3) 0.7933(2) -0.1444(3) 0.0359(15) Uani 1 1 d . . .
O14 O -0.3878(4) 0.7280(3) -0.0935(3) 0.0436(17) Uani 1 1 d . . .
O15 O -0.3419(4) 0.6356(2) -0.4160(4) 0.0435(17) Uani 1 1 d . . .
O16 O -0.3858(3) 0.6972(2) -0.4594(3) 0.0346(15) Uani 1 1 d . . .
O17 O 0.0756(4) 1.1867(3) 0.5512(4) 0.056(2) Uani 1 1 d . . .
O18 O 0.3813(3) 1.1479(2) 0.3705(4) 0.0425(17) Uani 1 1 d . . .
O19 O 0.0260(4) 1.0520(3) 0.4523(4) 0.057(2) Uani 1 1 d . . .
O20 O 0.3353(3) 1.0983(2) 0.6332(3) 0.0368(15) Uani 1 1 d . . .
O21 O 0.0072(4) 0.9481(4) -0.0431(4) 0.070(3) Uani 1 1 d . . .
O22 O 0.3166(3) 0.9031(2) 0.1360(4) 0.0431(17) Uani 1 1 d . . .
O23 O -0.0387(4) 0.7941(3) 0.0343(4) 0.060(2) Uani 1 1 d . . .
O24 O 0.2649(3) 0.8487(2) -0.1442(4) 0.0419(17) Uani 1 1 d . . .
N1 N -0.2108(4) 1.0666(2) 0.5475(4) 0.0308(17) Uani 1 1 d . . .
N2 N -0.0023(4) 1.0669(3) 0.5575(5) 0.047(2) Uani 1 1 d . . .
H2 H 0.0132 1.0737 0.5969 0.056 Uiso 1 1 calc R . .
N3 N 0.3666(4) 1.0691(2) 0.5317(4) 0.0295(16) Uani 1 1 d . . .
N4 N 0.5757(3) 1.0770(2) 0.5424(4) 0.0291(16) Uani 1 1 d . . .
H4 H 0.6182 1.0785 0.5428 0.035 Uiso 1 1 calc R . .
N5 N -0.1640(4) 1.1700(3) 0.4552(4) 0.0321(17) Uani 1 1 d . . .
N6 N 0.0442(4) 1.1706(3) 0.4437(4) 0.0348(18) Uani 1 1 d . . .
H6 H 0.0588 1.1662 0.4035 0.042 Uiso 1 1 calc R . .
N7 N 0.4138(4) 1.1832(2) 0.4674(4) 0.0309(17) Uani 1 1 d . . .
H7 H 0.3997 1.1951 0.5040 0.037 Uiso 1 1 calc R . .
N8 N 0.6214(3) 1.1826(2) 0.4506(3) 0.0163(13) Uiso 1 1 d . . .
N9 N -0.2315(4) 0.9218(3) 0.0469(3) 0.0303(17) Uani 1 1 d . . .
N10 N -0.0243(4) 0.9173(4) 0.0547(5) 0.050(2) Uani 1 1 d . . .
H10 H -0.0086 0.9055 0.0911 0.060 Uiso 1 1 calc R . .
N11 N 0.3470(4) 0.9337(3) 0.0342(4) 0.0329(17) Uani 1 1 d . . .
H11 H 0.3319 0.9443 -0.0033 0.040 Uiso 1 1 calc R . .
N12 N 0.5533(4) 0.9317(3) 0.0459(4) 0.0341(18) Uani 1 1 d . . .
N13 N -0.2786(3) 0.8179(2) -0.0550(3) 0.0203(14) Uani 1 1 d . . .
N14 N -0.0711(4) 0.8163(4) -0.0690(5) 0.055(3) Uani 1 1 d . . .
H14 H -0.0564 0.8246 -0.1077 0.066 Uiso 1 1 calc R . .
N15 N 0.2986(3) 0.8234(3) -0.0423(5) 0.0366(19) Uani 1 1 d . . .
H15 H 0.2848 0.8135 -0.0041 0.044 Uiso 1 1 calc R . .
N16 N 0.5063(4) 0.8293(2) -0.0490(4) 0.0270(16) Uani 1 1 d . . .
C1 C -0.2767(4) 1.1899(3) 0.6615(4) 0.0236(17) Uani 1 1 d . . .
C2 C -0.2575(5) 1.2336(3) 0.6717(5) 0.035(2) Uani 1 1 d . . .
H2A H -0.2464 1.2509 0.6346 0.042 Uiso 1 1 calc R . .
C3 C -0.2546(5) 1.2517(3) 0.7360(4) 0.033(2) Uani 1 1 d . . .
H3 H -0.2425 1.2810 0.7419 0.040 Uiso 1 1 calc R . .
C4 C -0.2699(4) 1.2259(3) 0.7917(4) 0.0281(19) Uani 1 1 d . . .
C5 C -0.2876(5) 1.1819(3) 0.7820(5) 0.031(2) Uani 1 1 d . . .
H5 H -0.2965 1.1642 0.8194 0.037 Uiso 1 1 calc R . .
C6 C -0.2921(5) 1.1640(3) 0.7174(5) 0.031(2) Uani 1 1 d . . .
H6A H -0.3053 1.1348 0.7115 0.037 Uiso 1 1 calc R . .
C7 C -0.2849(4) 1.1732(3) 0.5910(4) 0.029(2) Uani 1 1 d . . .
C8 C -0.2691(4) 1.2453(3) 0.8629(4) 0.032(2) Uani 1 1 d . . .
C9 C -0.3025(4) 1.0596(3) 0.3307(4) 0.0267(18) Uani 1 1 d . . .
C10 C -0.2950(5) 1.0830(3) 0.2701(5) 0.031(2) Uani 1 1 d . . .
H10A H -0.2865 1.1131 0.2706 0.038 Uiso 1 1 calc R . .
C11 C -0.3005(5) 1.0602(3) 0.2091(4) 0.035(2) Uani 1 1 d . . .
H11A H -0.2955 1.0756 0.1687 0.042 Uiso 1 1 calc R . .
C12 C -0.3130(4) 1.0163(3) 0.2066(4) 0.0271(18) Uani 1 1 d . . .
C13 C -0.3188(4) 0.9925(3) 0.2659(4) 0.0268(18) Uani 1 1 d . . .
H13 H -0.3249 0.9621 0.2644 0.032 Uiso 1 1 calc R . .
C14 C -0.3156(4) 1.0143(3) 0.3279(4) 0.0268(18) Uani 1 1 d . . .
H14A H -0.3222 0.9986 0.3677 0.032 Uiso 1 1 calc R . .
C15 C -0.2993(4) 1.0820(3) 0.3978(5) 0.0289(19) Uani 1 1 d . . .
C16 C -0.3216(4) 0.9932(4) 0.1390(4) 0.033(2) Uani 1 1 d . . .
C17 C -0.3436(4) 0.9416(3) -0.1681(4) 0.0249(18) Uani 1 1 d . . .
C18 C -0.3568(4) 0.9181(3) -0.2281(4) 0.0309(19) Uani 1 1 d . . .
H18 H -0.3691 0.8885 -0.2263 0.037 Uiso 1 1 calc R . .
C19 C -0.3512(5) 0.9394(3) -0.2899(5) 0.033(2) Uani 1 1 d . . .
H19 H -0.3605 0.9240 -0.3297 0.039 Uiso 1 1 calc R . .
C20 C -0.3319(4) 0.9834(3) -0.2931(4) 0.0276(18) Uani 1 1 d . . .
C21 C -0.3181(5) 1.0063(3) -0.2346(4) 0.0295(19) Uani 1 1 d . . .
H21 H -0.3054 1.0357 -0.2369 0.035 Uiso 1 1 calc R . .
C22 C -0.3229(5) 0.9857(3) -0.1726(4) 0.030(2) Uani 1 1 d . . .
H22 H -0.3122 1.0012 -0.1333 0.036 Uiso 1 1 calc R . .
C23 C -0.3515(4) 0.9211(3) -0.0999(4) 0.0290(19) Uani 1 1 d . . .
C24 C -0.3305(4) 1.0065(3) -0.3618(4) 0.028(2) Uani 1 1 d . . .
C25 C -0.3775(4) 0.7315(3) -0.2130(4) 0.0276(18) Uani 1 1 d . . .
C26 C -0.3832(5) 0.7577(3) -0.2715(5) 0.033(2) Uani 1 1 d . . .
H26 H -0.3889 0.7881 -0.2678 0.039 Uiso 1 1 calc R . .
C27 C -0.3802(5) 0.7381(3) -0.3348(4) 0.031(2) Uani 1 1 d . . .
H27 H -0.3865 0.7552 -0.3735 0.037 Uiso 1 1 calc R . .
C28 C -0.3680(4) 0.6935(3) -0.3407(4) 0.0258(18) Uani 1 1 d . . .
C29 C -0.3594(4) 0.6673(3) -0.2834(5) 0.033(2) Uani 1 1 d . . .
H29 H -0.3497 0.6374 -0.2875 0.040 Uiso 1 1 calc R . .
C30 C -0.3657(4) 0.6864(3) -0.2200(4) 0.0291(19) Uani 1 1 d . . .
H30 H -0.3620 0.6688 -0.1815 0.035 Uiso 1 1 calc R . .
C31 C -0.3857(4) 0.7518(3) -0.1445(5) 0.031(2) Uani 1 1 d . . .
C32 C -0.3655(4) 0.6733(3) -0.4104(4) 0.029(2) Uani 1 1 d . . .
C33 C -0.1742(4) 1.0546(3) 0.4955(5) 0.034(2) Uani 1 1 d . . .
H33 H -0.1963 1.0462 0.4559 0.041 Uiso 1 1 calc R . .
C34 C -0.1060(5) 1.0535(3) 0.4953(5) 0.038(2) Uani 1 1 d . . .
H34 H -0.0833 1.0450 0.4566 0.045 Uiso 1 1 calc R . .
C35 C -0.0722(5) 1.0652(3) 0.5529(5) 0.036(2) Uani 1 1 d . . .
C36 C -0.1100(5) 1.0786(4) 0.6088(6) 0.050(3) Uani 1 1 d . . .
H36 H -0.0889 1.0871 0.6488 0.060 Uiso 1 1 calc R . .
C37 C -0.1772(5) 1.0792(4) 0.6042(5) 0.045(3) Uani 1 1 d . . .
H37 H -0.2011 1.0886 0.6415 0.054 Uiso 1 1 calc R . .
C38 C 0.0423(4) 1.0600(3) 0.5118(5) 0.034(2) Uani 1 1 d . . .
C39 C 0.1136(5) 1.0635(3) 0.5310(6) 0.040(2) Uani 1 1 d . . .
C40 C 0.1351(5) 1.0743(4) 0.5948(6) 0.045(3) Uani 1 1 d . . .
H40 H 0.1041 1.0788 0.6286 0.054 Uiso 1 1 calc R . .
C41 C 0.2024(5) 1.0788(4) 0.6106(6) 0.047(3) Uani 1 1 d . . .
H41 H 0.2165 1.0852 0.6545 0.056 Uiso 1 1 calc R . .
C42 C 0.2498(5) 1.0733(3) 0.5566(6) 0.037(2) Uani 1 1 d . . .
C43 C 0.2272(5) 1.0632(4) 0.4950(5) 0.042(2) Uani 1 1 d . . .
H43 H 0.2572 1.0591 0.4602 0.050 Uiso 1 1 calc R . .
C44 C 0.1598(5) 1.0586(4) 0.4813(6) 0.042(2) Uani 1 1 d . . .
H44 H 0.1457 1.0521 0.4374 0.050 Uiso 1 1 calc R . .
C45 C 0.3199(5) 1.0819(3) 0.5800(5) 0.033(2) Uani 1 1 d . . .
C46 C 0.5387(5) 1.0940(3) 0.5922(5) 0.035(2) Uani 1 1 d . . .
H46 H 0.5606 1.1068 0.6289 0.042 Uiso 1 1 calc R . .
C47 C 0.4710(5) 1.0938(3) 0.5923(5) 0.034(2) Uani 1 1 d . . .
H47 H 0.4482 1.1074 0.6273 0.040 Uiso 1 1 calc R . .
C48 C 0.4374(4) 1.0737(3) 0.5414(4) 0.0262(18) Uani 1 1 d . . .
C49 C 0.4737(5) 1.0554(4) 0.4877(5) 0.037(2) Uani 1 1 d . . .
H49 H 0.4523 1.0425 0.4508 0.044 Uiso 1 1 calc R . .
C50 C 0.5408(5) 1.0572(4) 0.4913(5) 0.038(2) Uani 1 1 d . . .
H50 H 0.5645 1.0440 0.4566 0.045 Uiso 1 1 calc R . .
C51 C -0.1306(5) 1.1572(4) 0.4003(5) 0.045(3) Uani 1 1 d . . .
H51 H -0.1550 1.1484 0.3624 0.054 Uiso 1 1 calc R . .
C52 C -0.0640(5) 1.1563(4) 0.3962(5) 0.048(3) Uani 1 1 d . . .
H52 H -0.0441 1.1473 0.3562 0.057 Uiso 1 1 calc R . .
C53 C -0.0244(4) 1.1690(3) 0.4518(5) 0.035(2) Uani 1 1 d . . .
C54 C -0.0582(5) 1.1806(4) 0.5089(5) 0.045(3) Uani 1 1 d . . .
H54 H -0.0352 1.1886 0.5481 0.054 Uiso 1 1 calc R . .
C55 C -0.1270(5) 1.1804(4) 0.5079(5) 0.044(3) Uani 1 1 d . . .
H55 H -0.1485 1.1881 0.5476 0.053 Uiso 1 1 calc R . .
C56 C 0.0904(5) 1.1784(3) 0.4936(5) 0.038(2) Uani 1 1 d . . .
C57 C 0.1603(5) 1.1765(3) 0.4727(5) 0.034(2) Uani 1 1 d . . .
C58 C 0.2089(5) 1.1831(3) 0.5233(5) 0.039(2) Uani 1 1 d . . .
H58 H 0.1959 1.1892 0.5674 0.047 Uiso 1 1 calc R . .
C59 C 0.2760(5) 1.1808(3) 0.5085(5) 0.036(2) Uani 1 1 d . . .
H59 H 0.3073 1.1852 0.5428 0.043 Uiso 1 1 calc R . .
C60 C 0.2964(4) 1.1722(3) 0.4447(4) 0.0264(18) Uani 1 1 d . . .
C61 C 0.2512(5) 1.1644(4) 0.3943(5) 0.043(3) Uani 1 1 d . . .
H61 H 0.2650 1.1568 0.3511 0.052 Uiso 1 1 calc R . .
C62 C 0.1831(5) 1.1680(4) 0.4087(6) 0.049(3) Uani 1 1 d . . .
H62 H 0.1524 1.1644 0.3736 0.059 Uiso 1 1 calc R . .
C63 C 0.3682(4) 1.1658(3) 0.4228(5) 0.031(2) Uani 1 1 d . . .
C64 C 0.5841(4) 1.1643(3) 0.4014(4) 0.030(2) Uani 1 1 d . . .
H64 H 0.6054 1.1525 0.3640 0.036 Uiso 1 1 calc R . .
C65 C 0.5145(4) 1.1621(3) 0.4034(5) 0.031(2) Uani 1 1 d . . .
H65 H 0.4906 1.1472 0.3699 0.038 Uiso 1 1 calc R . .
C66 C 0.4825(4) 1.1825(3) 0.4560(5) 0.0285(19) Uani 1 1 d . . .
C67 C 0.5216(5) 1.2049(3) 0.5050(5) 0.034(2) Uani 1 1 d . . .
H67 H 0.5018 1.2196 0.5407 0.041 Uiso 1 1 calc R . .
C68 C 0.5896(4) 1.2046(3) 0.4991(4) 0.0296(19) Uani 1 1 d . . .
H68 H 0.6146 1.2205 0.5305 0.035 Uiso 1 1 calc R . .
C69 C -0.1940(13) 0.9109(9) 0.1041(13) 0.043(7) Uiso 0.50 1 d P A 1
H69 H -0.2157 0.9035 0.1438 0.052 Uiso 0.50 1 calc PR A 1
C70 C -0.1303(13) 0.9107(10) 0.1039(14) 0.048(7) Uiso 0.50 1 d P A 1
H70 H -0.1091 0.9049 0.1450 0.058 Uiso 0.50 1 calc PR A 1
C69' C -0.1990(9) 0.8977(7) 0.0929(9) 0.019(4) Uiso 0.50 1 d P A 2
H69' H -0.2239 0.8816 0.1236 0.023 Uiso 0.50 1 calc PR A 2
C70' C -0.1306(10) 0.8950(8) 0.0982(10) 0.026(5) Uiso 0.50 1 d P A 2
H70' H -0.1108 0.8784 0.1324 0.032 Uiso 0.50 1 calc PR A 2
C71 C -0.0917(5) 0.9178(4) 0.0512(5) 0.046(3) Uani 1 1 d . . .
C72 C -0.1241(11) 0.9261(8) -0.0056(12) 0.045(5) Uiso 0.50 1 d P A 1
H72 H -0.1009 0.9300 -0.0456 0.054 Uiso 0.50 1 calc PR A 1
C73 C -0.1929(11) 0.9290(8) -0.0061(12) 0.040(5) Uiso 0.50 1 d P A 1
H73 H -0.2136 0.9365 -0.0468 0.048 Uiso 0.50 1 calc PR A 1
C72' C -0.1263(11) 0.9492(8) 0.0032(11) 0.041(5) Uiso 0.50 1 d P A 2
H72' H -0.1035 0.9679 -0.0256 0.050 Uiso 0.50 1 calc PR A 2
C73' C -0.1942(9) 0.9478(7) 0.0053(10) 0.031(4) Uiso 0.50 1 d P A 2
H73' H -0.2171 0.9662 -0.0245 0.037 Uiso 0.50 1 calc PR A 2
C74 C 0.0224(5) 0.9318(4) 0.0125(5) 0.044(3) Uani 1 1 d . . .
C75 C 0.0925(5) 0.9276(4) 0.0296(5) 0.046(3) Uani 1 1 d . A .
C76 C 0.1415(10) 0.9310(7) -0.0158(11) 0.038(4) Uiso 0.50 1 d P A 1
H76 H 0.1288 0.9347 -0.0609 0.046 Uiso 0.50 1 calc PR A 1
C77 C 0.2074(10) 0.9294(7) -0.0022(10) 0.036(4) Uiso 0.50 1 d P A 1
H77 H 0.2372 0.9329 -0.0373 0.044 Uiso 0.50 1 calc PR A 1
C76' C 0.1412(11) 0.9574(8) -0.0044(11) 0.046(5) Uiso 0.50 1 d P A 2
H76' H 0.1264 0.9787 -0.0349 0.055 Uiso 0.50 1 calc PR A 2
C77' C 0.2050(11) 0.9533(8) 0.0092(11) 0.044(5) Uiso 0.50 1 d P A 2
H77' H 0.2350 0.9710 -0.0139 0.053 Uiso 0.50 1 calc PR A 2
C78 C 0.2292(5) 0.9231(3) 0.0576(6) 0.038(2) Uani 1 1 d . . .
C79 C 0.1839(10) 0.9164(7) 0.1149(11) 0.035(4) Uiso 0.50 1 d P A 1
H79 H 0.1993 0.9118 0.1590 0.042 Uiso 0.50 1 calc PR A 1
C80 C 0.1163(10) 0.9173(7) 0.0985(11) 0.038(4) Uiso 0.50 1 d P A 1
H80 H 0.0856 0.9113 0.1320 0.045 Uiso 0.50 1 calc PR A 1
C79' C 0.1843(10) 0.8962(7) 0.0892(11) 0.038(4) Uiso 0.50 1 d P A 2
H79' H 0.1990 0.8760 0.1214 0.045 Uiso 0.50 1 calc PR A 2
C80' C 0.1167(10) 0.8990(7) 0.0737(11) 0.038(4) Uiso 0.50 1 d P A 2
H80' H 0.0877 0.8799 0.0952 0.045 Uiso 0.50 1 calc PR A 2
C81 C 0.3012(5) 0.9184(3) 0.0818(5) 0.032(2) Uani 1 1 d . A .
C82 C 0.5197(4) 0.9451(3) -0.0086(4) 0.0296(19) Uani 1 1 d . . .
H82 H 0.5434 0.9540 -0.0463 0.036 Uiso 1 1 calc R . .
C83 C 0.4520(5) 0.9463(3) -0.0121(4) 0.032(2) Uani 1 1 d . . .
H83 H 0.4307 0.9562 -0.0513 0.038 Uiso 1 1 calc R . .
C84 C 0.4148(5) 0.9326(3) 0.0441(4) 0.0287(19) Uani 1 1 d . . .
C85 C 0.4502(5) 0.9187(3) 0.1014(5) 0.033(2) Uani 1 1 d . . .
H85 H 0.4279 0.9094 0.1397 0.040 Uiso 1 1 calc R . .
C86 C 0.5177(5) 0.9189(3) 0.1007(4) 0.032(2) Uani 1 1 d . . .
H86 H 0.5406 0.9099 0.1394 0.038 Uiso 1 1 calc R . .
C87 C -0.2406(5) 0.8004(3) -0.0077(5) 0.034(2) Uani 1 1 d . . .
H87 H -0.2615 0.7882 0.0297 0.041 Uiso 1 1 calc R . .
C88 C -0.1726(5) 0.7986(4) -0.0088(5) 0.039(2) Uani 1 1 d . . .
H88 H -0.1491 0.7862 0.0273 0.046 Uiso 1 1 calc R . .
C89 C -0.1397(5) 0.8150(4) -0.0632(6) 0.046(3) Uani 1 1 d . . .
C90 C -0.1786(10) 0.8240(7) -0.1237(10) 0.032(4) Uiso 0.50 1 d P . .
C91 C -0.2474(10) 0.8389(8) -0.1073(10) 0.028(5) Uiso 0.50 1 d P . .
C90' C -0.1796(10) 0.8412(8) -0.1092(11) 0.035(5) Uiso 0.50 1 d P . .
C91' C -0.2466(11) 0.8234(8) -0.1139(11) 0.035(5) Uiso 0.50 1 d P . .
C92 C -0.0250(5) 0.8062(4) -0.0219(5) 0.043(2) Uani 1 1 d . B .
C93 C 0.0464(5) 0.8110(4) -0.0439(7) 0.050(3) Uani 1 1 d . . .
C94 C 0.0930(12) 0.8043(9) 0.0031(13) 0.042(6) Uiso 0.50 1 d P B 1
H94 H 0.0812 0.7953 0.0463 0.051 Uiso 0.50 1 calc PR B 1
C95 C 0.1608(13) 0.8109(9) -0.0128(13) 0.045(7) Uiso 0.50 1 d P B 1
H95 H 0.1924 0.8046 0.0206 0.054 Uiso 0.50 1 calc PR B 1
C94' C 0.0947(9) 0.7900(7) -0.0058(9) 0.020(4) Uiso 0.50 1 d P B 2
H94' H 0.0816 0.7714 0.0291 0.023 Uiso 0.50 1 calc PR B 2
C95' C 0.1607(9) 0.7951(7) -0.0172(9) 0.019(4) Uiso 0.50 1 d P B 2
H95' H 0.1920 0.7797 0.0084 0.023 Uiso 0.50 1 calc PR B 2
C96 C 0.1811(5) 0.8248(3) -0.0693(5) 0.034(2) Uani 1 1 d . . .
C97 C 0.1322(10) 0.8317(8) -0.1229(11) 0.039(5) Uiso 0.50 1 d P B 1
H97 H 0.1456 0.8393 -0.1662 0.047 Uiso 0.50 1 calc PR B 1
C98 C 0.0659(10) 0.8268(7) -0.1092(11) 0.033(4) Uiso 0.50 1 d P B 1
H98 H 0.0341 0.8336 -0.1419 0.040 Uiso 0.50 1 calc PR B 1
C97' C 0.1316(10) 0.8505(7) -0.1045(10) 0.035(4) Uiso 0.50 1 d P B 2
H97' H 0.1441 0.8712 -0.1368 0.042 Uiso 0.50 1 calc PR B 2
C98' C 0.0655(10) 0.8444(8) -0.0899(11) 0.038(5) Uiso 0.50 1 d P B 2
H98' H 0.0335 0.8622 -0.1103 0.045 Uiso 0.50 1 calc PR B 2
C99 C 0.2521(4) 0.8335(3) -0.0900(5) 0.034(2) Uani 1 1 d . B .
C100 C 0.4701(4) 0.8395(3) -0.1043(4) 0.0301(19) Uani 1 1 d . . .
H100 H 0.4924 0.8473 -0.1435 0.036 Uiso 1 1 calc R . .
C101 C 0.3998(5) 0.8391(3) -0.1062(5) 0.034(2) Uani 1 1 d . . .
H101 H 0.3767 0.8466 -0.1456 0.041 Uiso 1 1 calc R . .
C102 C 0.3676(5) 0.8277(3) -0.0499(5) 0.0305(19) Uani 1 1 d . . .
C103 C 0.4051(4) 0.8178(3) 0.0097(4) 0.0292(19) Uani 1 1 d . . .
H103 H 0.3839 0.8106 0.0498 0.035 Uiso 1 1 calc R . .
C104 C 0.4728(4) 0.8189(3) 0.0073(4) 0.0297(19) Uani 1 1 d . . .
H104 H 0.4969 0.8121 0.0464 0.036 Uiso 1 1 calc R . .
O1S O 0.5336(5) 0.3911(3) 0.7571(4) 0.061(2) Uani 1 1 d . . .
N1S N 0.5166(5) 0.4662(3) 0.7564(4) 0.048(2) Uani 1 1 d . . .
C1S C 0.5256(7) 0.4285(6) 0.7873(8) 0.078(5) Uani 1 1 d . . .
H1S H 0.5265 0.4286 0.8344 0.094 Uiso 1 1 calc R . .
C2S C 0.5112(7) 0.4716(7) 0.6873(7) 0.092(6) Uani 1 1 d . . .
H2S1 H 0.5205 0.4441 0.6652 0.138 Uiso 1 1 calc R . .
H2S2 H 0.5422 0.4936 0.6728 0.138 Uiso 1 1 calc R . .
H2S3 H 0.4670 0.4809 0.6757 0.138 Uiso 1 1 calc R . .
C3S C 0.5076(8) 0.5053(6) 0.7966(9) 0.091(5) Uani 1 1 d . . .
H3S1 H 0.4623 0.5148 0.7931 0.137 Uiso 1 1 calc R . .
H3S2 H 0.5362 0.5282 0.7805 0.137 Uiso 1 1 calc R . .
H3S3 H 0.5184 0.4989 0.8431 0.137 Uiso 1 1 calc R . .
O2S O 0.4725(5) 0.6372(3) 0.7518(4) 0.065(2) Uani 1 1 d . . .
N2S N 0.4535(5) 0.7119(4) 0.7465(4) 0.050(2) Uani 1 1 d . . .
C4S C 0.4638(8) 0.6694(7) 0.7207(9) 0.091(5) Uani 1 1 d . . .
H4S H 0.4636 0.6665 0.6738 0.109 Uiso 1 1 calc R . .
C5S C 0.4440(9) 0.7451(12) 0.7003(13) 0.22(2) Uani 1 1 d . . .
H5S1 H 0.4648 0.7716 0.7167 0.333 Uiso 1 1 calc R . .
H5S2 H 0.3974 0.7501 0.6939 0.333 Uiso 1 1 calc R . .
H5S3 H 0.4633 0.7368 0.6579 0.333 Uiso 1 1 calc R . .
C6S C 0.4520(8) 0.7192(9) 0.8162(8) 0.132(10) Uani 1 1 d . . .
H6S1 H 0.4562 0.7502 0.8250 0.198 Uiso 1 1 calc R . .
H6S2 H 0.4880 0.7037 0.8377 0.198 Uiso 1 1 calc R . .
H6S3 H 0.4108 0.7087 0.8337 0.198 Uiso 1 1 calc R . .
O3S O 0.0353(8) 0.9033(5) 0.7557(7) 0.119(5) Uani 1 1 d . . .
N3S N 0.0974(9) 0.9666(7) 0.7607(14) 0.128(10) Uani 1 1 d . . .
C7S C 0.0674(19) 0.9424(13) 0.7860(14) 0.21(2) Uani 1 1 d . . .
H7S H 0.0611 0.9466 0.8321 0.257 Uiso 1 1 calc R . .
C8S C 0.1202(13) 0.9645(10) 0.6977(13) 0.158(11) Uani 1 1 d . . .
H8S1 H 0.1673 0.9686 0.6984 0.238 Uiso 1 1 calc R . .
H8S2 H 0.0998 0.9872 0.6707 0.238 Uiso 1 1 calc R . .
H8S3 H 0.1098 0.9361 0.6786 0.238 Uiso 1 1 calc R . .
C9S C 0.1154(11) 1.0037(7) 0.8061(11) 0.121(7) Uani 1 1 d . . .
H9S1 H 0.0982 0.9982 0.8504 0.182 Uiso 1 1 calc R . .
H9S2 H 0.0970 1.0306 0.7885 0.182 Uiso 1 1 calc R . .
H9S3 H 0.1628 1.0062 0.8089 0.182 Uiso 1 1 calc R . .
O4S O 0.0009(9) 1.1385(6) 0.8144(9) 0.154(6) Uiso 1 1 d . . .
N4S N -0.0609(9) 1.2045(6) 0.7844(9) 0.111(5) Uiso 1 1 d . . .
C10S C -0.0194(13) 1.1802(8) 0.8276(13) 0.132(8) Uiso 1 1 d . . .
H10S H -0.0049 1.1934 0.8676 0.158 Uiso 1 1 calc R . .
C11S C -0.0622(16) 1.2518(11) 0.7963(16) 0.188(13) Uiso 1 1 d . . .
H11B H -0.1016 1.2594 0.8204 0.281 Uiso 1 1 calc R . .
H11C H -0.0618 1.2671 0.7537 0.281 Uiso 1 1 calc R . .
H11D H -0.0239 1.2602 0.8227 0.281 Uiso 1 1 calc R . .
C12S C -0.0942(19) 1.1882(12) 0.7244(19) 0.223(17) Uiso 1 1 d . . .
H12A H -0.0633 1.1866 0.6879 0.335 Uiso 1 1 calc R . .
H12B H -0.1297 1.2079 0.7121 0.335 Uiso 1 1 calc R . .
H12C H -0.1119 1.1594 0.7331 0.335 Uiso 1 1 calc R . .
O5S O -0.0638(9) 0.7698(6) -0.2161(9) 0.152(6) Uiso 1 1 d . . .
N5S N -0.1468(7) 0.7118(5) -0.2403(7) 0.085(4) Uiso 1 1 d . . .
C13S C -0.0930(16) 0.7295(11) -0.2037(16) 0.169(11) Uiso 1 1 d . . .
H13S H -0.0757 0.7127 -0.1683 0.202 Uiso 1 1 calc R . .
C14S C -0.1454(15) 0.6685(9) -0.2225(14) 0.158(10) Uiso 1 1 d . . .
H14B H -0.1077 0.6546 -0.2424 0.238 Uiso 1 1 calc R . .
H14C H -0.1852 0.6543 -0.2383 0.238 Uiso 1 1 calc R . .
H14D H -0.1424 0.6661 -0.1741 0.238 Uiso 1 1 calc R . .
C15S C -0.1741(16) 0.7180(11) -0.3062(16) 0.192(13) Uiso 1 1 d . . .
H15A H -0.2019 0.6933 -0.3178 0.288 Uiso 1 1 calc R . .
H15B H -0.1390 0.7204 -0.3384 0.288 Uiso 1 1 calc R . .
H15C H -0.2000 0.7446 -0.3071 0.288 Uiso 1 1 calc R . .
O6S O -0.0669(7) 0.8416(5) -0.2943(7) 0.112(4) Uiso 1 1 d . . .
O7S O 0.0216(7) 1.0840(4) 0.7080(7) 0.108(4) Uiso 1 1 d . . .
O8S O -0.1179(11) 0.9614(7) 0.7595(11) 0.188(8) Uiso 1 1 d . . .

loop_
_atom_site_aniso_label
_atom_site_aniso_U_11
_atom_site_aniso_U_22
_atom_site_aniso_U_33
_atom_site_aniso_U_23
_atom_site_aniso_U_13
_atom_site_aniso_U_12
Zn1 0.0252(5) 0.0265(5) 0.0168(5) -0.0009(4) -0.0002(4) -0.0014(4)
Zn2 0.0235(5) 0.0249(5) 0.0159(5) 0.0002(4) -0.0019(4) -0.0013(4)
Zn3 0.0274(5) 0.0250(5) 0.0160(5) 0.0011(4) -0.0003(4) -0.0024(4)
Zn4 0.0241(5) 0.0259(5) 0.0182(5) 0.0007(4) -0.0005(4) -0.0028(4)
O1 0.024(3) 0.053(4) 0.022(3) -0.009(3) -0.002(2) -0.003(3)
O2 0.051(4) 0.027(3) 0.043(4) -0.013(3) -0.020(3) 0.001(3)
O3 0.047(4) 0.043(4) 0.026(3) -0.012(3) 0.010(3) -0.014(3)
O4 0.049(4) 0.062(5) 0.019(3) 0.003(3) 0.002(3) -0.004(4)
O5 0.027(3) 0.035(4) 0.043(4) -0.013(3) 0.001(3) -0.005(3)
O6 0.029(3) 0.043(4) 0.020(3) -0.007(3) 0.001(2) -0.003(3)
O7 0.037(4) 0.055(5) 0.028(3) -0.014(3) 0.001(3) -0.002(3)
O8 0.046(4) 0.074(5) 0.022(3) -0.001(3) -0.008(3) 0.010(4)
O9 0.045(4) 0.034(3) 0.016(3) 0.004(3) 0.001(3) -0.006(3)
O10 0.036(4) 0.034(4) 0.040(4) 0.012(3) 0.005(3) -0.002(3)
O11 0.032(3) 0.050(4) 0.027(3) 0.011(3) -0.002(3) -0.007(3)
O12 0.038(4) 0.055(4) 0.020(3) -0.001(3) 0.003(3) 0.008(3)
O13 0.032(3) 0.046(4) 0.030(3) -0.013(3) -0.005(3) 0.007(3)
O14 0.044(4) 0.064(5) 0.023(3) 0.007(3) 0.005(3) 0.001(4)
O15 0.054(4) 0.034(4) 0.043(4) -0.015(3) 0.013(3) -0.004(3)
O16 0.023(3) 0.058(4) 0.023(3) -0.012(3) 0.000(2) 0.007(3)
O17 0.028(4) 0.098(7) 0.043(5) -0.001(4) -0.001(3) -0.001(4)
O18 0.022(3) 0.052(4) 0.054(4) -0.021(4) 0.000(3) 0.000(3)
O19 0.030(4) 0.095(7) 0.044(4) -0.011(4) 0.001(3) 0.000(4)
O20 0.037(4) 0.039(4) 0.035(4) -0.010(3) 0.003(3) -0.004(3)
O21 0.026(4) 0.136(9) 0.048(5) 0.019(5) 0.001(3) -0.003(5)
O22 0.031(4) 0.045(4) 0.053(4) 0.023(3) -0.001(3) -0.003(3)
O23 0.031(4) 0.105(7) 0.043(4) 0.020(4) -0.008(3) -0.003(4)
O24 0.031(4) 0.051(4) 0.043(4) 0.017(3) -0.002(3) -0.008(3)
N1 0.039(4) 0.032(4) 0.021(4) 0.003(3) -0.001(3) -0.003(3)
N2 0.019(4) 0.066(6) 0.055(6) -0.020(5) -0.012(4) 0.004(4)
N3 0.024(4) 0.030(4) 0.034(4) -0.001(3) 0.004(3) 0.000(3)
N4 0.016(3) 0.034(4) 0.037(4) 0.001(3) -0.003(3) 0.002(3)
N5 0.035(4) 0.039(4) 0.023(4) 0.003(3) 0.002(3) -0.001(3)
N6 0.025(4) 0.051(5) 0.028(4) -0.006(4) 0.003(3) 0.001(3)
N7 0.029(4) 0.035(4) 0.029(4) -0.002(3) 0.003(3) 0.002(3)
N9 0.024(4) 0.048(5) 0.019(3) -0.001(3) -0.005(3) 0.000(3)
N10 0.027(4) 0.084(7) 0.038(5) -0.016(5) 0.002(4) -0.002(4)
N11 0.032(4) 0.039(4) 0.027(4) 0.003(3) 0.002(3) -0.001(3)
N12 0.036(4) 0.031(4) 0.035(4) -0.005(3) 0.007(3) 0.000(3)
N13 0.012(3) 0.025(3) 0.024(3) 0.011(3) 0.000(3) 0.000(3)
N14 0.020(4) 0.109(9) 0.036(5) 0.027(5) -0.001(4) -0.007(5)
N15 0.013(3) 0.044(5) 0.053(5) 0.008(4) -0.003(3) 0.000(3)
N16 0.028(4) 0.026(4) 0.028(4) -0.004(3) 0.002(3) 0.000(3)
C1 0.023(4) 0.029(4) 0.018(4) -0.004(3) -0.003(3) -0.001(3)
C2 0.038(5) 0.034(5) 0.033(5) -0.006(4) 0.006(4) -0.001(4)
C3 0.040(5) 0.036(5) 0.025(5) -0.001(4) 0.002(4) -0.009(4)
C4 0.024(4) 0.035(5) 0.025(4) 0.001(4) -0.001(3) -0.004(4)
C5 0.035(5) 0.030(5) 0.027(5) 0.006(4) -0.001(4) -0.004(4)
C6 0.037(5) 0.025(4) 0.031(5) 0.002(4) -0.002(4) -0.007(4)
C7 0.024(4) 0.041(5) 0.022(4) -0.010(4) -0.006(3) 0.006(4)
C8 0.022(4) 0.054(6) 0.021(4) -0.002(4) 0.000(3) -0.003(4)
C9 0.019(4) 0.035(5) 0.026(4) -0.002(4) 0.000(3) 0.006(3)
C10 0.035(5) 0.027(5) 0.033(5) 0.000(4) 0.003(4) -0.002(4)
C11 0.046(6) 0.039(5) 0.021(4) 0.002(4) 0.000(4) 0.001(4)
C12 0.028(4) 0.032(5) 0.021(4) -0.002(3) -0.002(3) 0.005(4)
C13 0.035(5) 0.027(4) 0.018(4) -0.004(3) -0.002(3) 0.001(4)
C14 0.032(5) 0.027(4) 0.021(4) 0.001(3) -0.004(3) -0.005(4)
C15 0.017(4) 0.038(5) 0.032(5) -0.005(4) -0.001(3) 0.006(4)
C16 0.016(4) 0.062(7) 0.021(5) -0.013(4) -0.001(3) 0.003(4)
C17 0.024(4) 0.032(5) 0.018(4) -0.001(3) -0.003(3) 0.004(3)
C18 0.031(5) 0.032(5) 0.030(5) 0.003(4) 0.002(4) 0.001(4)
C19 0.036(5) 0.033(5) 0.028(5) -0.001(4) 0.001(4) 0.002(4)
C20 0.031(5) 0.031(5) 0.021(4) 0.007(4) 0.003(3) -0.001(4)
C21 0.041(5) 0.030(5) 0.017(4) 0.006(3) -0.005(4) -0.009(4)
C22 0.046(5) 0.029(5) 0.015(4) -0.004(3) -0.005(4) -0.002(4)
C23 0.025(4) 0.032(5) 0.030(5) 0.010(4) 0.003(4) 0.003(4)
C24 0.019(4) 0.050(6) 0.016(4) 0.011(4) 0.000(3) 0.000(4)
C25 0.021(4) 0.034(5) 0.027(4) 0.003(4) -0.001(3) 0.002(4)
C26 0.040(5) 0.027(5) 0.031(5) -0.010(4) 0.001(4) 0.002(4)
C27 0.043(5) 0.029(5) 0.021(4) 0.002(4) -0.003(4) 0.000(4)
C28 0.029(4) 0.036(5) 0.013(4) -0.010(3) 0.000(3) 0.004(4)
C29 0.030(5) 0.026(5) 0.043(5) 0.002(4) 0.001(4) 0.004(4)
C30 0.033(5) 0.033(5) 0.022(4) -0.001(4) 0.002(4) 0.002(4)
C31 0.014(4) 0.043(6) 0.035(5) -0.011(4) 0.001(3) 0.001(4)
C32 0.024(4) 0.041(5) 0.021(4) -0.015(4) 0.004(3) 0.000(4)
C33 0.026(5) 0.046(6) 0.030(5) -0.009(4) -0.004(4) 0.003(4)
C34 0.035(5) 0.051(6) 0.028(5) 0.001(4) 0.001(4) 0.001(4)
C35 0.023(5) 0.045(6) 0.041(5) -0.010(4) 0.007(4) -0.007(4)
C36 0.034(6) 0.078(8) 0.037(6) -0.014(5) 0.000(4) -0.013(5)
C37 0.022(5) 0.074(8) 0.040(6) -0.005(5) 0.002(4) 0.000(5)
C38 0.021(5) 0.040(5) 0.042(6) -0.003(4) 0.002(4) -0.003(4)
C39 0.026(5) 0.036(5) 0.057(6) -0.012(5) 0.010(4) 0.003(4)
C40 0.022(5) 0.062(7) 0.050(6) 0.003(5) 0.012(4) 0.000(5)
C41 0.034(6) 0.065(7) 0.041(6) -0.003(5) 0.003(5) -0.003(5)
C42 0.029(5) 0.023(5) 0.058(6) 0.007(4) 0.011(4) 0.004(4)
C43 0.028(5) 0.054(6) 0.044(6) -0.010(5) 0.003(4) 0.003(4)
C44 0.024(5) 0.055(6) 0.047(6) -0.010(5) -0.005(4) 0.000(4)
C45 0.031(5) 0.021(4) 0.046(6) -0.001(4) -0.005(4) -0.005(4)
C46 0.032(5) 0.042(5) 0.030(5) -0.007(4) -0.003(4) -0.002(4)
C47 0.028(5) 0.037(5) 0.037(5) -0.008(4) 0.006(4) -0.001(4)
C48 0.029(5) 0.024(4) 0.026(4) 0.005(3) -0.001(3) 0.003(3)
C49 0.026(5) 0.056(6) 0.029(5) -0.007(4) -0.003(4) -0.003(4)
C50 0.030(5) 0.055(6) 0.028(5) -0.011(4) -0.002(4) -0.002(4)
C51 0.035(5) 0.072(8) 0.028(5) -0.017(5) -0.001(4) -0.006(5)
C52 0.029(5) 0.085(8) 0.029(5) -0.025(5) 0.003(4) -0.006(5)
C53 0.022(5) 0.040(5) 0.042(5) -0.007(4) 0.002(4) 0.001(4)
C54 0.026(5) 0.075(8) 0.033(5) -0.011(5) -0.006(4) 0.000(5)
C55 0.022(5) 0.077(8) 0.034(5) -0.016(5) -0.002(4) -0.001(5)
C56 0.026(5) 0.048(6) 0.041(6) 0.004(5) 0.000(4) 0.005(4)
C57 0.025(5) 0.033(5) 0.045(6) -0.001(4) 0.001(4) 0.002(4)
C58 0.034(5) 0.047(6) 0.037(5) -0.003(4) 0.009(4) 0.001(4)
C59 0.026(5) 0.041(5) 0.040(5) -0.001(4) -0.003(4) -0.003(4)
C60 0.024(4) 0.023(4) 0.032(5) 0.005(3) 0.005(4) -0.001(3)
C61 0.025(5) 0.068(7) 0.038(5) -0.006(5) 0.001(4) -0.005(5)
C62 0.032(6) 0.066(8) 0.048(6) 0.004(5) 0.000(5) -0.002(5)
C63 0.028(5) 0.028(5) 0.037(5) -0.005(4) 0.000(4) 0.001(4)
C64 0.032(5) 0.044(5) 0.014(4) -0.009(4) -0.007(3) 0.005(4)
C65 0.023(4) 0.033(5) 0.037(5) -0.004(4) -0.007(4) 0.002(4)
C66 0.019(4) 0.030(5) 0.037(5) 0.011(4) -0.001(4) 0.000(3)
C67 0.031(5) 0.038(5) 0.034(5) -0.009(4) -0.001(4) 0.005(4)
C68 0.029(5) 0.036(5) 0.023(4) 0.002(4) -0.007(4) 0.001(4)
C71 0.014(4) 0.085(8) 0.039(6) -0.002(5) -0.011(4) 0.003(5)
C74 0.031(5) 0.063(7) 0.038(6) -0.002(5) -0.003(4) 0.001(5)
C75 0.025(5) 0.072(8) 0.041(6) -0.015(5) -0.012(4) 0.001(5)
C78 0.030(5) 0.029(5) 0.055(6) -0.014(4) 0.004(4) -0.004(4)
C81 0.035(5) 0.022(4) 0.039(5) 0.005(4) 0.002(4) 0.000(4)
C82 0.026(4) 0.035(5) 0.028(5) -0.001(4) 0.007(4) 0.005(4)
C83 0.037(5) 0.035(5) 0.022(4) 0.004(4) -0.006(4) 0.005(4)
C84 0.042(5) 0.023(4) 0.021(4) -0.007(3) 0.003(4) 0.001(4)
C85 0.036(5) 0.040(5) 0.024(4) -0.001(4) 0.008(4) -0.001(4)
C86 0.034(5) 0.041(5) 0.020(4) 0.002(4) -0.004(4) -0.001(4)
C87 0.030(5) 0.041(5) 0.032(5) 0.005(4) 0.002(4) 0.003(4)
C88 0.024(5) 0.051(6) 0.040(5) 0.003(5) -0.006(4) 0.003(4)
C89 0.018(5) 0.067(7) 0.054(6) 0.015(6) -0.001(4) 0.004(5)
C92 0.031(5) 0.058(7) 0.040(6) 0.007(5) 0.000(4) 0.000(5)
C93 0.016(5) 0.058(7) 0.077(8) 0.001(6) -0.004(5) -0.002(4)
C96 0.026(5) 0.036(5) 0.039(5) 0.000(4) -0.011(4) -0.003(4)
C99 0.020(4) 0.037(5) 0.044(6) -0.003(4) -0.003(4) 0.000(4)
C100 0.030(5) 0.045(5) 0.016(4) 0.005(4) 0.000(3) 0.000(4)
C101 0.033(5) 0.045(6) 0.025(4) 0.008(4) -0.005(4) 0.003(4)
C102 0.029(5) 0.027(5) 0.035(5) -0.001(4) 0.003(4) -0.004(4)
C103 0.027(5) 0.041(5) 0.020(4) 0.002(4) 0.002(3) -0.002(4)
C104 0.022(4) 0.043(5) 0.024(4) 0.007(4) -0.004(3) -0.003(4)
O1S 0.073(6) 0.061(5) 0.047(5) -0.005(4) 0.005(4) -0.001(5)
N1S 0.050(6) 0.058(6) 0.036(5) 0.005(4) 0.003(4) -0.007(5)
C1S 0.055(8) 0.124(15) 0.056(8) 0.004(9) -0.004(7) -0.005(9)
C2S 0.058(9) 0.156(17) 0.063(9) 0.039(10) -0.006(7) -0.026(10)
C3S 0.066(10) 0.112(14) 0.096(12) -0.020(11) 0.004(9) 0.001(9)
O2S 0.087(7) 0.060(6) 0.049(5) 0.014(4) -0.013(5) 0.005(5)
N2S 0.041(5) 0.070(7) 0.039(5) -0.007(5) -0.009(4) -0.014(5)
C4S 0.074(11) 0.130(17) 0.069(10) -0.007(11) 0.009(8) -0.004(11)
C5S 0.062(12) 0.40(5) 0.20(3) 0.23(3) -0.041(14) -0.033(19)
C6S 0.056(10) 0.28(3) 0.058(10) -0.038(14) 0.015(8) -0.040(14)
O3S 0.138(12) 0.124(12) 0.096(10) -0.001(8) 0.009(8) -0.015(10)
N3S 0.089(12) 0.084(12) 0.21(3) -0.010(13) 0.079(14) -0.013(9)
C7S 0.25(4) 0.27(4) 0.11(2) -0.12(2) -0.14(3) 0.16(3)
C8S 0.12(2) 0.20(3) 0.15(2) -0.07(2) 0.015(18) -0.01(2)
C9S 0.108(16) 0.117(17) 0.137(18) -0.011(14) -0.039(14) -0.015(13)

loop_
_atom_type_symbol
_atom_type_description
_atom_type_scat_dispersion_real
_atom_type_scat_dispersion_imag
_atom_type_scat_source
C C 0.0033 0.0016 'International Tables Vol C Tables 4.2.6.8 and 6.1.1.4'
H H 0.0000 0.0000 'International Tables Vol C Tables 4.2.6.8 and 6.1.1.4'
N N 0.0061 0.0033 'International Tables Vol C Tables 4.2.6.8 and 6.1.1.4'
O O 0.0106 0.0060 'International Tables Vol C Tables 4.2.6.8 and 6.1.1.4'
Zn Zn 0.2839 1.4301 'International Tables Vol C Tables 4.2.6.8 and 6.1.1.4'

loop_
_geom_angle_atom_site_label_1
_geom_angle_atom_site_label_2
_geom_angle_atom_site_label_3
_geom_angle
_geom_angle_site_symmetry_1
_geom_angle_site_symmetry_3
O3 Zn1 O1 128.8(3) 4_585 .
O3 Zn1 O5 94.1(3) 4_585 .
O1 Zn1 O5 136.1(3) . .
O3 Zn1 N8 97.8(3) 4_585 1_455
O1 Zn1 N8 90.7(2) . 1_455
O5 Zn1 N8 91.7(2) . 1_455
O3 Zn1 N5 88.9(3) 4_585 .
O1 Zn1 N5 85.3(3) . .
O5 Zn1 N5 87.4(3) . .
N8 Zn1 N5 173.3(3) 1_455 .
O11 Zn2 O6 144.8(3) 1_556 .
O11 Zn2 O2 93.4(3) 1_556 .
O6 Zn2 O2 121.7(3) . .
O11 Zn2 N4 93.2(3) 1_556 1_455
O6 Zn2 N4 88.3(3) . 1_455
O2 Zn2 N4 93.1(3) . 1_455
O11 Zn2 N1 88.4(3) 1_556 .
O6 Zn2 N1 87.7(3) . .
O2 Zn2 N1 91.3(3) . .
N4 Zn2 N1 175.2(3) 1_455 .
O7 Zn3 O15 91.9(3) . 4_576
O7 Zn3 O9 142.9(3) . .
O15 Zn3 O9 124.7(3) 4_576 .
O7 Zn3 N9 89.6(3) . .
O15 Zn3 N9 88.7(3) 4_576 .
O9 Zn3 N9 85.8(3) . .
O7 Zn3 N12 92.6(3) . 1_455
O15 Zn3 N12 92.5(3) 4_576 1_455
O9 Zn3 N12 91.6(3) . 1_455
N9 Zn3 N12 177.4(3) . 1_455
O13 Zn4 O16 134.1(3) . 4_576
O13 Zn4 O10 92.8(3) . .
O16 Zn4 O10 133.0(3) 4_576 .
O13 Zn4 N16 93.3(3) . 1_455
O16 Zn4 N16 88.5(3) 4_576 1_455
O10 Zn4 N16 91.7(3) . 1_455
O13 Zn4 N13 89.8(3) . .
O16 Zn4 N13 88.3(2) 4_576 .
O10 Zn4 N13 89.5(3) . .
N16 Zn4 N13 176.6(3) 1_455 .
C7 O1 Zn1 120.1(6) . .
C7 O2 Zn2 156.1(7) . .
C8 O3 Zn1 122.3(6) . 4_586
C15 O5 Zn1 145.9(6) . .
C15 O6 Zn2 133.0(6) . .
C16 O7 Zn3 109.1(6) . .
C23 O9 Zn3 128.0(6) . .
C23 O10 Zn4 149.1(6) . .
C24 O11 Zn2 110.7(5) . 1_554
C31 O13 Zn4 117.3(6) . .
C32 O15 Zn3 154.9(7) . 4_575
C32 O16 Zn4 122.8(6) . 4_575
C33 N1 C37 116.1(8) . .
C33 N1 Zn2 126.6(6) . .
C37 N1 Zn2 117.0(6) . .
C38 N2 C35 130.4(9) . .
C45 N3 C48 123.7(8) . .
C46 N4 C50 115.1(8) . .
C46 N4 Zn2 122.7(6) . 1_655
C50 N4 Zn2 121.8(6) . 1_655
C55 N5 C51 115.1(8) . .
C55 N5 Zn1 125.3(7) . .
C51 N5 Zn1 119.2(6) . .
C56 N6 C53 126.2(8) . .
C63 N7 C66 123.1(8) . .
C68 N8 C64 117.0(7) . .
C68 N8 Zn1 122.3(5) . 1_655
C64 N8 Zn1 120.6(5) . 1_655
C73 N9 C69' 109.7(14) . .
C73 N9 C73' 26.2(10) . .
C69' N9 C73' 116.9(13) . .
C73 N9 C69 111.0(15) . .
C69' N9 C69 19.5(12) . .
C73' N9 C69 109.0(15) . .
C73 N9 Zn3 126.7(11) . .
C69' N9 Zn3 120.5(9) . .
C73' N9 Zn3 122.0(9) . .
C69 N9 Zn3 122.3(12) . .
C74 N10 C71 132.4(10) . .
C84 N11 C81 123.9(8) . .
C82 N12 C86 117.4(8) . .
C82 N12 Zn3 122.9(6) . 1_655
C86 N12 Zn3 119.6(6) . 1_655
C87 N13 C91' 112.5(11) . .
C87 N13 C91 116.9(10) . .
C91' N13 C91 20.6(11) . .
C87 N13 Zn4 127.4(6) . .
C91' N13 Zn4 118.4(10) . .
C91 N13 Zn4 115.3(9) . .
C92 N14 C89 128.2(9) . .
C99 N15 C102 125.6(9) . .
C100 N16 C104 116.9(7) . .
C100 N16 Zn4 120.3(6) . 1_655
C104 N16 Zn4 122.5(6) . 1_655
C2 C1 C6 119.0(8) . .
C2 C1 C7 119.1(8) . .
C6 C1 C7 121.7(8) . .
C3 C2 C1 121.1(9) . .
C2 C3 C4 119.8(9) . .
C3 C4 C5 119.4(8) . .
C3 C4 C8 121.0(8) . .
C5 C4 C8 119.7(8) . .
C6 C5 C4 120.8(8) . .
C5 C6 C1 119.8(8) . .
O2 C7 O1 126.0(8) . .
O2 C7 C1 117.5(8) . .
O1 C7 C1 116.4(8) . .
O4 C8 O3 125.9(9) . .
O4 C8 C4 119.9(9) . .
O3 C8 C4 114.2(8) . .
C14 C9 C10 119.0(8) . .
C14 C9 C15 119.2(8) . .
C10 C9 C15 121.7(8) . .
C11 C10 C9 118.7(8) . .
C12 C11 C10 122.1(9) . .
C11 C12 C13 120.0(8) . .
C11 C12 C16 120.3(8) . .
C13 C12 C16 119.7(8) . .
C12 C13 C14 119.6(8) . .
C13 C14 C9 120.5(8) . .
O6 C15 O5 125.8(8) . .
O6 C15 C9 117.7(8) . .
O5 C15 C9 116.4(8) . .
O8 C16 O7 122.8(8) . .
O8 C16 C12 122.0(10) . .
O7 C16 C12 115.2(8) . .
C22 C17 C18 118.9(8) . .
C22 C17 C23 119.1(7) . .
C18 C17 C23 122.0(8) . .
C19 C18 C17 119.4(9) . .
C18 C19 C20 120.7(9) . .
C21 C20 C19 120.1(8) . .
C21 C20 C24 120.6(8) . .
C19 C20 C24 119.2(8) . .
C20 C21 C22 120.2(8) . .
C21 C22 C17 120.7(8) . .
O9 C23 O10 125.4(8) . .
O9 C23 C17 117.7(8) . .
O10 C23 C17 116.8(8) . .
O12 C24 O11 125.5(8) . .
O12 C24 C20 120.0(9) . .
O11 C24 C20 114.5(8) . .
C30 C25 C26 119.0(8) . .
C30 C25 C31 120.8(8) . .
C26 C25 C31 120.1(8) . .
C27 C26 C25 119.7(8) . .
C28 C27 C26 120.4(8) . .
C27 C28 C29 120.6(8) . .
C27 C28 C32 118.9(8) . .
C29 C28 C32 120.5(8) . .
C30 C29 C28 119.1(8) . .
C29 C30 C25 121.0(8) . .
O14 C31 O13 125.0(9) . .
O14 C31 C25 120.1(9) . .
O13 C31 C25 114.9(8) . .
O15 C32 O16 125.1(8) . .
O15 C32 C28 118.1(8) . .
O16 C32 C28 116.7(8) . .
N1 C33 C34 125.1(9) . .
C35 C34 C33 118.7(9) . .
C34 C35 C36 117.2(9) . .
C34 C35 N2 123.5(9) . .
C36 C35 N2 119.2(9) . .
C37 C36 C35 120.1(10) . .
N1 C37 C36 122.7(10) . .
O19 C38 N2 120.7(9) . .
O19 C38 C39 120.1(9) . .
N2 C38 C39 119.1(9) . .
C40 C39 C44 118.3(9) . .
C40 C39 C38 123.3(9) . .
C44 C39 C38 118.2(10) . .
C39 C40 C41 121.8(10) . .
C40 C41 C42 118.2(10) . .
C43 C42 C41 118.5(9) . .
C43 C42 C45 129.1(9) . .
C41 C42 C45 112.3(9) . .
C42 C43 C44 121.7(10) . .
C39 C44 C43 121.5(10) . .
O20 C45 N3 122.6(8) . .
O20 C45 C42 125.0(9) . .
N3 C45 C42 112.3(8) . .
N4 C46 C47 124.3(9) . .
C48 C47 C46 119.7(9) . .
C47 C48 C49 118.3(8) . .
C47 C48 N3 128.9(8) . .
C49 C48 N3 112.8(8) . .
C50 C49 C48 118.4(9) . .
C49 C50 N4 124.2(9) . .
N5 C51 C52 124.5(9) . .
C51 C52 C53 120.4(9) . .
C54 C53 N6 126.2(9) . .
C54 C53 C52 115.5(9) . .
N6 C53 C52 118.3(8) . .
C53 C54 C55 119.7(9) . .
N5 C55 C54 124.9(9) . .
O17 C56 N6 122.8(9) . .
O17 C56 C57 121.3(9) . .
N6 C56 C57 115.9(9) . .
C62 C57 C58 116.2(9) . .
C62 C57 C56 126.6(9) . .
C58 C57 C56 117.2(9) . .
C59 C58 C57 121.0(9) . .
C60 C59 C58 120.8(9) . .
C59 C60 C61 120.3(9) . .
C59 C60 C63 125.9(8) . .
C61 C60 C63 113.6(8) . .
C60 C61 C62 119.0(10) . .
C57 C62 C61 122.5(10) . .
O18 C63 N7 125.0(8) . .
O18 C63 C60 121.4(8) . .
N7 C63 C60 113.6(8) . .
N8 C64 C65 123.4(8) . .
C66 C65 C64 118.6(8) . .
C65 C66 N7 126.9(8) . .
C65 C66 C67 117.9(8) . .
N7 C66 C67 115.3(8) . .
C68 C67 C66 119.2(8) . .
N8 C68 C67 123.4(8) . .
C70 C69 N9 122(2) . .
C69 C70 C71 127(2) . .
N9 C69' C70' 124.5(17) . .
C69' C70' C71 119.1(17) . .
C72 C71 C70 114.2(17) . .
C72 C71 N10 122.1(14) . .
C70 C71 N10 123.7(15) . .
C72 C71 C70' 112.4(15) . .
C70 C71 C70' 20.3(13) . .
N10 C71 C70' 121.9(12) . .
C72 C71 C72' 28.6(11) . .
C70 C71 C72' 108.9(16) . .
N10 C71 C72' 119.6(13) . .
C70' C71 C72' 117.7(13) . .
C71 C72 C73 120(2) . .
N9 C73 C72 125(2) . .
C73' C72' C71 114.7(18) . .
N9 C73' C72' 126.3(18) . .
O21 C74 N10 120.9(10) . .
O21 C74 C75 118.1(10) . .
N10 C74 C75 121.0(10) . .
C80' C75 C76 102.7(15) . .
C80' C75 C74 124.1(14) . .
C76 C75 C74 123.9(13) . .
C80' C75 C80 30.2(10) . .
C76 C75 C80 113.5(14) . .
C74 C75 C80 122.6(12) . .
C80' C75 C76' 116.9(15) . .
C76 C75 C76' 33.5(11) . .
C74 C75 C76' 118.9(13) . .
C80 C75 C76' 109.5(13) . .
C75 C76 C77 126.3(19) . .
C78 C77 C76 121.2(19) . .
C77' C76' C75 120(2) . .
C76' C77' C78 122(2) . .
C77 C78 C79' 106.8(15) . .
C77 C78 C77' 32.6(11) . .
C79' C78 C77' 118.0(15) . .
C77 C78 C79 121.5(14) . .
C79' C78 C79 32.1(10) . .
C77' C78 C79 113.4(14) . .
C77 C78 C81 128.4(13) . .
C79' C78 C81 115.6(12) . .
C77' C78 C81 126.3(12) . .
C79 C78 C81 110.0(11) . .
C80 C79 C78 115.4(17) . .
C79 C80 C75 121.8(18) . .
C78 C79' C80' 120.8(18) . .
C75 C80' C79' 122.5(19) . .
O22 C81 N11 123.9(9) . .
O22 C81 C78 123.1(9) . .
N11 C81 C78 113.0(8) . .
N12 C82 C83 123.3(8) . .
C82 C83 C84 119.6(8) . .
N11 C84 C85 128.2(8) . .
N11 C84 C83 114.8(8) . .
C85 C84 C83 117.0(9) . .
C86 C85 C84 119.5(8) . .
N12 C86 C85 123.1(8) . .
N13 C87 C88 125.4(9) . .
C89 C88 C87 119.6(9) . .
C88 C89 N14 124.8(9) . .
C88 C89 C90' 115.1(11) . .
N14 C89 C90' 118.6(12) . .
C88 C89 C90 117.1(11) . .
N14 C89 C90 117.1(12) . .
C90' C89 C90 23.7(10) . .
C90' C90 C91' 85(3) . .
C90' C90 C89 78(3) . .
C91' C90 C89 114.1(17) . .
C90' C90 C91 66(3) . .
C91' C90 C91 19.0(11) . .
C89 C90 C91 111.8(16) . .
C90' C91 N13 120.7(17) . .
C90' C91 C90 23.4(10) . .
N13 C91 C90 117.2(17) . .
C90 C90' C91 91(3) . .
C90 C90' C89 78(3) . .
C91 C90' C89 120.2(17) . .
C90 C90' C91' 72(3) . .
C91 C90' C91' 19.6(11) . .
C89 C90' C91' 110.2(17) . .
N13 C91' C90 127.4(19) . .
N13 C91' C90' 116.4(18) . .
C90 C91' C90' 24.0(10) . .
O23 C92 N14 122.8(10) . .
O23 C92 C93 121.5(10) . .
N14 C92 C93 115.7(9) . .
C94 C93 C94' 19.9(12) . .
C94 C93 C98' 111.1(16) . .
C94' C93 C98' 118.9(14) . .
C94 C93 C98 118.6(16) . .
C94' C93 C98 116.3(13) . .
C98' C93 C98 26.6(10) . .
C94 C93 C92 116.9(15) . .
C94' C93 C92 117.8(12) . .
C98' C93 C92 121.3(12) . .
C98 C93 C92 124.2(12) . .
C93 C94 C95 120(2) . .
C96 C95 C94 124(2) . .
C95' C94' C93 122.8(16) . .
C94' C95' C96 118.7(16) . .
C95 C96 C95' 19.6(13) . .
C95 C96 C97' 112.1(16) . .
C95' C96 C97' 118.9(13) . .
C95 C96 C97 117.8(16) . .
C95' C96 C97 114.5(13) . .
C97' C96 C97 27.1(9) . .
C95 C96 C99 127.6(14) . .
C95' C96 C99 125.6(10) . .
C97' C96 C99 115.4(11) . .
C97 C96 C99 114.5(11) . .
C98 C97 C96 119.7(18) . .
C97 C98 C93 119.4(17) . .
C98' C97' C96 119.5(17) . .
C97' C98' C93 120.2(18) . .
O24 C99 N15 123.5(9) . .
O24 C99 C96 121.5(8) . .
N15 C99 C96 115.0(8) . .
N16 C100 C101 123.6(8) . .
C102 C101 C100 118.4(8) . .
C101 C102 N15 127.1(9) . .
C101 C102 C103 118.8(8) . .
N15 C102 C103 114.1(8) . .
C104 C103 C102 119.1(8) . .
N16 C104 C103 123.1(8) . .
C1S N1S C2S 125.2(14) . .
C1S N1S C3S 118.6(12) . .
C2S N1S C3S 116.1(14) . .
O1S C1S N1S 124.5(13) . .
C5S N2S C6S 122(2) . .
C5S N2S C4S 117.0(19) . .
C6S N2S C4S 120.7(16) . .
O2S C4S N2S 126.8(16) . .
C7S N3S C8S 127(3) . .
C7S N3S C9S 112(3) . .
C8S N3S C9S 121(2) . .
N3S C7S O3S 127(3) . .
C10S N4S C12S 126(2) . .
C10S N4S C11S 116(2) . .
C12S N4S C11S 117(2) . .
O4S C10S N4S 124(2) . .
C14S N5S C13S 103(2) . .
C14S N5S C15S 112(2) . .
C13S N5S C15S 135(2) . .
O5S C13S N5S 125(3) . .

loop_
_geom_bond_atom_site_label_1
_geom_bond_atom_site_label_2
_geom_bond_distance
_geom_bond_site_symmetry_2
Zn1 O3 1.967(6) 4_585
Zn1 O1 2.004(6) .
Zn1 O5 2.005(6) .
Zn1 N8 2.151(6) 1_455
Zn1 N5 2.204(8) .
Zn2 O11 2.006(6) 1_556
Zn2 O6 2.008(6) .
Zn2 O2 2.014(6) .
Zn2 N4 2.131(7) 1_455
Zn2 N1 2.193(8) .
Zn3 O7 1.995(6) .
Zn3 O15 2.007(7) 4_576
Zn3 O9 2.011(6) .
Zn3 N9 2.177(7) .
Zn3 N12 2.177(8) 1_455
Zn4 O13 1.984(6) .
Zn4 O16 1.995(6) 4_576
Zn4 O10 2.008(6) .
Zn4 N16 2.162(7) 1_455
Zn4 N13 2.198(6) .
O1 C7 1.258(11) .
O2 C7 1.244(11) .
O3 C8 1.258(12) .
O3 Zn1 1.967(6) 4_586
O4 C8 1.230(11) .
O5 C15 1.271(11) .
O6 C15 1.257(11) .
O7 C16 1.297(13) .
O8 C16 1.214(12) .
O9 C23 1.249(11) .
O10 C23 1.275(11) .
O11 C24 1.264(12) .
O11 Zn2 2.006(6) 1_554
O12 C24 1.234(11) .
O13 C31 1.263(12) .
O14 C31 1.239(12) .
O15 C32 1.242(11) .
O15 Zn3 2.007(7) 4_575
O16 C32 1.273(11) .
O16 Zn4 1.995(6) 4_575
O17 C56 1.207(13) .
O18 C63 1.198(11) .
O19 C38 1.239(12) .
O20 C45 1.200(11) .
O21 C74 1.237(13) .
O22 C81 1.203(11) .
O23 C92 1.205(13) .
O24 C99 1.197(12) .
N1 C33 1.324(12) .
N1 C37 1.357(13) .
N2 C38 1.301(13) .
N2 C35 1.412(12) .
N3 C45 1.403(12) .
N3 C48 1.446(11) .
N4 C46 1.344(12) .
N4 C50 1.364(12) .
N4 Zn2 2.131(7) 1_655
N5 C55 1.313(12) .
N5 C51 1.340(12) .
N6 C56 1.369(13) .
N6 C53 1.397(12) .
N7 C63 1.371(12) .
N7 C66 1.407(11) .
N8 C68 1.336(11) .
N8 C64 1.343(10) .
N8 Zn1 2.151(6) 1_655
N9 C73 1.33(2) .
N9 C69' 1.333(19) .
N9 C73' 1.37(2) .
N9 C69 1.39(3) .
N10 C74 1.339(14) .
N10 C71 1.361(12) .
N11 C84 1.380(12) .
N11 C81 1.404(12) .
N12 C82 1.329(12) .
N12 C86 1.360(12) .
N12 Zn3 2.177(8) 1_655
N13 C87 1.313(11) .
N13 C91' 1.35(2) .
N13 C91 1.37(2) .
N14 C92 1.343(13) .
N14 C89 1.391(12) .
N15 C99 1.357(12) .
N15 C102 1.408(12) .
N16 C100 1.341(11) .
N16 C104 1.345(11) .
N16 Zn4 2.162(7) 1_655
C1 C2 1.392(13) .
C1 C6 1.392(12) .
C1 C7 1.489(11) .
C2 C3 1.383(13) .
C3 C4 1.386(12) .
C4 C5 1.393(13) .
C4 C8 1.524(12) .
C5 C6 1.387(13) .
C9 C14 1.397(12) .
C9 C10 1.400(12) .
C9 C15 1.489(12) .
C10 C11 1.391(13) .
C11 C12 1.352(13) .
C12 C13 1.381(12) .
C12 C16 1.516(11) .
C13 C14 1.391(11) .
C17 C22 1.403(12) .
C17 C18 1.403(12) .
C17 C23 1.493(12) .
C18 C19 1.386(13) .
C19 C20 1.390(13) .
C20 C21 1.372(12) .
C20 C24 1.528(11) .
C21 C22 1.379(12) .
C25 C30 1.394(13) .
C25 C26 1.405(13) .
C25 C31 1.497(12) .
C26 C27 1.384(12) .
C27 C28 1.380(13) .
C28 C29 1.391(13) .
C28 C32 1.507(11) .
C29 C30 1.385(13) .
C33 C34 1.378(13) .
C34 C35 1.366(14) .
C35 C36 1.409(14) .
C36 C37 1.359(14) .
C38 C39 1.487(13) .
C39 C40 1.367(15) .
C39 C44 1.371(14) .
C40 C41 1.398(14) .
C41 C42 1.450(14) .
C42 C43 1.330(15) .
C42 C45 1.505(13) .
C43 C44 1.391(14) .
C46 C47 1.365(13) .
C47 C48 1.352(13) .
C48 C49 1.408(13) .
C49 C50 1.355(13) .
C51 C52 1.348(14) .
C52 C53 1.404(13) .
C53 C54 1.371(14) .
C54 C55 1.387(14) .
C56 C57 1.475(13) .
C57 C62 1.374(15) .
C57 C58 1.406(14) .
C58 C59 1.391(13) .
C59 C60 1.356(13) .
C60 C61 1.361(13) .
C60 C63 1.530(12) .
C61 C62 1.412(14) .
C64 C65 1.408(13) .
C65 C66 1.375(13) .
C66 C67 1.415(13) .
C67 C68 1.377(13) .
C69 C70 1.29(4) .
C70 C71 1.33(3) .
C69' C70' 1.38(3) .
C70' C71 1.40(2) .
C71 C72 1.32(2) .
C71 C72' 1.51(2) .
C72 C73 1.39(3) .
C72' C73' 1.37(3) .
C74 C75 1.457(14) .
C75 C80' 1.32(2) .
C75 C76 1.35(2) .
C75 C80 1.47(2) .
C75 C76' 1.50(3) .
C76 C77 1.35(3) .
C77 C78 1.27(2) .
C76' C77' 1.32(3) .
C77' C78 1.41(2) .
C78 C79' 1.37(2) .
C78 C79 1.48(2) .
C78 C81 1.532(13) .
C79 C80 1.40(3) .
C79' C80' 1.40(3) .
C82 C83 1.367(13) .
C83 C84 1.410(13) .
C84 C85 1.396(13) .
C85 C86 1.364(13) .
C87 C88 1.375(13) .
C88 C89 1.362(15) .
C89 C90' 1.44(2) .
C89 C90 1.45(2) .
C90 C90' 0.59(2) .
C90 C91' 1.39(3) .
C90 C91 1.50(3) .
C91 C90' 1.37(3) .
C90' C91' 1.46(3) .
C92 C93 1.516(14) .
C93 C94 1.33(3) .
C93 C94' 1.38(2) .
C93 C98' 1.41(2) .
C93 C98 1.43(2) .
C94 C95 1.42(4) .
C95 C96 1.27(3) .
C94' C95' 1.36(3) .
C95' C96 1.43(2) .
C96 C97' 1.44(2) .
C96 C97 1.45(2) .
C96 C99 1.517(13) .
C97 C98 1.38(3) .
C97' C98' 1.38(3) .
C100 C101 1.419(13) .
C101 C102 1.341(13) .
C102 C103 1.424(13) .
C103 C104 1.368(12) .
O1S C1S 1.290(19) .
N1S C1S 1.307(19) .
N1S C2S 1.377(16) .
N1S C3S 1.438(18) .
O2S C4S 1.16(2) .
N2S C5S 1.37(2) .
N2S C6S 1.394(17) .
N2S C4S 1.40(2) .
O3S C7S 1.47(4) .
N3S C7S 1.08(5) .
N3S C8S 1.33(3) .
N3S C9S 1.48(3) .
O4S C10S 1.36(3) .
N4S C10S 1.40(3) .
N4S C12S 1.44(4) .
N4S C11S 1.45(3) .
O5S C13S 1.38(3) .
N5S C14S 1.36(3) .
N5S C13S 1.40(3) .
N5S C15S 1.42(3) .
